data_4076017
loop_
_publ_author_name
'Wan, Xiang-Jian'
'Xu, Feng-Bo'
'Li, Qing-Shan'
'Song, Hai-Bin'
'Zhang, Zheng-Zhi'

_publ_section_title
;
 Synthesis and Crystal Structures of Binuclear Metallocyclophane with
 N-Heterocyclic Carbene Linkage by the \p&#x2212;\p Stacking Interaction
;
_journal_issue 24
_journal_name_full Organometallics
_journal_page_first 6066
_journal_paper_doi 10.1021/om050443h
_journal_volume 24
_journal_year 2005
_chemical_formula_sum 'C64 H82 Ag2 F12 N8 O7 P2 S2'
_chemical_formula_weight 1645.18
_chemical_name_systematic
; 
 ? 
;
_space_group_IT_number 2
_symmetry_cell_setting triclinic
_symmetry_space_group_name_Hall '-P 1'
_symmetry_space_group_name_H-M 'P -1'
_atom_sites_solution_hydrogens geom
_atom_sites_solution_primary direct
_atom_sites_solution_secondary difmap
_audit_creation_method SHELXL-97
_cell_angle_alpha 62.189(8)
_cell_angle_beta 75.631(9)
_cell_angle_gamma 66.245(8)
_cell_formula_units_Z 1
_cell_length_a 11.563(6)
_cell_length_b 14.122(7)
_cell_length_c 14.828(8)
_cell_measurement_reflns_used 830
_cell_measurement_temperature 293(2)
_cell_measurement_theta_max 23.54
_cell_measurement_theta_min 2.87
_cell_volume 1954.7(18)
_computing_cell_refinement 'Bruker SMART'
_computing_data_collection 'Bruker SMART'
_computing_data_reduction 'Bruker SAINT'
_computing_molecular_graphics 'Bruker SHELXTL'
_computing_publication_material 'Bruker SHELXTL'
_computing_structure_refinement 'SHELXL-97 (Sheldrick, 1997)'
_computing_structure_solution 'SHELXS-97 (Sheldrick, 1990)'
_diffrn_ambient_temperature 293(2)
_diffrn_measured_fraction_theta_full 0.996
_diffrn_measured_fraction_theta_max 0.996
_diffrn_measurement_device_type 'CCD area detector'
_diffrn_measurement_method 'phi and omega scans'
_diffrn_radiation_monochromator graphite
_diffrn_radiation_source 'fine-focus sealed tube'
_diffrn_radiation_type MoK\a
_diffrn_radiation_wavelength 0.71073
_diffrn_reflns_av_R_equivalents 0.0256
_diffrn_reflns_av_sigmaI/netI 0.0587
_diffrn_reflns_limit_h_max 13
_diffrn_reflns_limit_h_min -11
_diffrn_reflns_limit_k_max 16
_diffrn_reflns_limit_k_min -11
_diffrn_reflns_limit_l_max 17
_diffrn_reflns_limit_l_min -14
_diffrn_reflns_number 10308
_diffrn_reflns_theta_full 25.01
_diffrn_reflns_theta_max 25.01
_diffrn_reflns_theta_min 1.56
_exptl_absorpt_coefficient_mu 0.675
_exptl_absorpt_correction_T_max 1.000000
_exptl_absorpt_correction_T_min 0.658268
_exptl_absorpt_correction_type multi-scan
_exptl_absorpt_process_details SADABS
_exptl_crystal_density_diffrn 1.397
_exptl_crystal_density_meas ?
_exptl_crystal_density_method 'not measured'
_exptl_crystal_F_000 842
_exptl_crystal_size_max 0.18
_exptl_crystal_size_mid 0.16
_exptl_crystal_size_min 0.10
_refine_diff_density_max 1.115
_refine_diff_density_min -0.420
_refine_diff_density_rms 0.159
_refine_ls_extinction_method none
_refine_ls_goodness_of_fit_ref 1.098
_refine_ls_hydrogen_treatment mixed
_refine_ls_matrix_type full
_refine_ls_number_parameters 521
_refine_ls_number_reflns 6871
_refine_ls_number_restraints 76
_refine_ls_restrained_S_all 1.124
_refine_ls_R_factor_all 0.0869
_refine_ls_R_factor_gt 0.0558
_refine_ls_shift/su_max 0.004
_refine_ls_shift/su_mean 0.000
_refine_ls_structure_factor_coef Fsqd
_refine_ls_weighting_details 'calc w=1/[\s^2^(Fo^2^)+(0.1072P)^2^+0.0109P] where P=(Fo^2^+2Fc^2^)/3'
_refine_ls_weighting_scheme calc
_refine_ls_wR_factor_gt 0.1555
_refine_ls_wR_factor_ref 0.1836
_reflns_number_gt 4961
_reflns_number_total 6871
_reflns_threshold_expression >2sigma(I)
_cod_data_source_file om050443hsi20050602_111744.cif
_cod_data_source_block complex_2
_cod_depositor_comments
;
The following automatic conversions were performed:

'_symmetry_cell_setting' value 'Triclinic' changed to 'triclinic'
according to /home/saulius/struct/CIF-dictionaries/cif_core.dic
dictionary named 'cif_core.dic' version 2.4.1 from
2010-06-29.

'_exptl_absorpt_correction_type' value 'MULTI-SCAN'
changed to 'multi-scan' according to
/home/saulius/struct/CIF-dictionaries/cif_core.dic dictionary named
'cif_core.dic' version 2.4.1 from 2010-06-29.

Automatic conversion script
Id: cif_fix_values 1715 2011-07-08 13:25:40Z adriana 

The following automatic conversions were performed:

'_exptl_crystal_density_meas' value 'NONE' was changed to '?' - the
value is perceived as not measured.

Automatic conversion script
Id: cif_fix_values 3008 2015-01-20 13:52:24Z robertas 
;
_cod_original_cell_volume 1954.8(17)
_cod_original_sg_symbol_H-M P-1
_cod_database_code 4076017

loop_
_symmetry_equiv_pos_as_xyz
'x, y, z'
'-x, -y, -z'

loop_
_atom_site_label
_atom_site_type_symbol
_atom_site_fract_x
_atom_site_fract_y
_atom_site_fract_z
_atom_site_U_iso_or_equiv
_atom_site_adp_type
_atom_site_occupancy
_atom_site_symmetry_multiplicity
_atom_site_calc_flag
_atom_site_refinement_flags
_atom_site_disorder_assembly
_atom_site_disorder_group
Ag1 Ag 0.46476(4) 0.14566(4) 0.44069(3) 0.04426(19) Uani 1 1 d . . .
O1 O 0.2408(4) 0.2591(3) 0.7017(4) 0.0535(11) Uani 1 1 d . . .
O2 O -0.1145(3) 0.6962(3) 0.5783(3) 0.0438(10) Uani 1 1 d . . .
N1 N 0.6320(4) 0.1463(4) 0.5743(4) 0.0474(12) Uani 1 1 d . . .
N2 N 0.4708(4) 0.1016(4) 0.6641(4) 0.0414(11) Uani 1 1 d . . .
N3 N -0.2800(4) 0.8342(4) 0.6906(4) 0.0431(11) Uani 1 1 d . . .
N4 N -0.4376(5) 0.7890(4) 0.7869(4) 0.0466(12) Uani 1 1 d . . .
C1 C 0.6833(8) 0.3072(7) 0.4296(7) 0.087(3) Uani 1 1 d . . .
H1A H 0.6057 0.3341 0.3991 0.130 Uiso 1 1 calc R . .
H1B H 0.7482 0.3266 0.3770 0.130 Uiso 1 1 calc R . .
H1C H 0.6708 0.3419 0.4752 0.130 Uiso 1 1 calc R . .
C2 C 0.7224(6) 0.1821(6) 0.4875(6) 0.0621(18) Uani 1 1 d . . .
H2A H 0.7305 0.1478 0.4418 0.075 Uiso 1 1 calc R . .
H2B H 0.8048 0.1546 0.5126 0.075 Uiso 1 1 calc R . .
C3 C 0.5288(5) 0.1288(4) 0.5681(4) 0.0395(13) Uani 1 1 d . . .
C4 C 0.5380(6) 0.1000(6) 0.7299(5) 0.0551(16) Uani 1 1 d . . .
H4 H 0.5176 0.0826 0.7993 0.066 Uiso 1 1 calc R . .
C5 C 0.6407(6) 0.1292(6) 0.6727(5) 0.0586(17) Uani 1 1 d . . .
H5 H 0.7039 0.1361 0.6953 0.070 Uiso 1 1 calc R . .
C6 C 0.3514(5) 0.0793(5) 0.6951(5) 0.0438(14) Uani 1 1 d . . .
H6A H 0.3424 0.0414 0.7691 0.053 Uiso 1 1 calc R . .
H6B H 0.3526 0.0286 0.6675 0.053 Uiso 1 1 calc R . .
C7 C 0.2382(5) 0.1879(5) 0.6582(5) 0.0463(14) Uani 1 1 d . . .
H7A H 0.2443 0.2257 0.5842 0.056 Uiso 1 1 calc R . .
H7B H 0.1600 0.1707 0.6807 0.056 Uiso 1 1 calc R . .
C8 C 0.1492(5) 0.3671(5) 0.6669(5) 0.0449(14) Uani 1 1 d . . .
C9 C 0.1730(5) 0.4518(5) 0.5741(5) 0.0469(14) Uani 1 1 d . . .
C10 C 0.2860(6) 0.4328(6) 0.5089(6) 0.0635(19) Uani 1 1 d . . .
H10 H 0.3501 0.3626 0.5306 0.076 Uiso 1 1 calc R . .
C11 C 0.3008(7) 0.5148(7) 0.4166(7) 0.077(2) Uani 1 1 d . . .
H11 H 0.3742 0.4998 0.3749 0.093 Uiso 1 1 calc R . .
C12 C 0.2071(7) 0.6228(6) 0.3823(6) 0.071(2) Uani 1 1 d . . .
H12 H 0.2180 0.6775 0.3174 0.085 Uiso 1 1 calc R . .
C13 C 0.1014(6) 0.6481(5) 0.4425(5) 0.0528(16) Uani 1 1 d . . .
H13 H 0.0419 0.7208 0.4195 0.063 Uiso 1 1 calc R . .
C14 C 0.0801(5) 0.5646(5) 0.5408(5) 0.0411(13) Uani 1 1 d . . .
C15 C -0.0263(5) 0.5861(4) 0.6054(5) 0.0406(13) Uani 1 1 d . . .
C16 C -0.0510(5) 0.5006(5) 0.6995(5) 0.0445(14) Uani 1 1 d . . .
C17 C -0.1607(6) 0.5223(6) 0.7653(6) 0.0592(18) Uani 1 1 d . . .
H17 H -0.2199 0.5952 0.7466 0.071 Uiso 1 1 calc R . .
C18 C -0.1798(7) 0.4382(6) 0.8547(6) 0.076(2) Uani 1 1 d . . .
H18 H -0.2528 0.4536 0.8967 0.092 Uiso 1 1 calc R . .
C19 C -0.0914(8) 0.3274(6) 0.8857(6) 0.078(2) Uani 1 1 d . . .
H19 H -0.1055 0.2712 0.9486 0.094 Uiso 1 1 calc R . .
C20 C 0.0140(7) 0.3019(5) 0.8252(6) 0.0644(19) Uani 1 1 d . . .
H20 H 0.0701 0.2277 0.8454 0.077 Uiso 1 1 calc R . .
C21 C 0.0394(6) 0.3884(5) 0.7301(5) 0.0466(14) Uani 1 1 d . . .
C22 C -0.0766(5) 0.7685(5) 0.5984(5) 0.0461(14) Uani 1 1 d . . .
H22A H -0.0136 0.7945 0.5458 0.055 Uiso 1 1 calc R . .
H22B H -0.0396 0.7272 0.6639 0.055 Uiso 1 1 calc R . .
C23 C -0.1925(5) 0.8691(5) 0.5999(5) 0.0458(14) Uani 1 1 d . . .
H23A H -0.1664 0.9260 0.6005 0.055 Uiso 1 1 calc R . .
H23B H -0.2361 0.9028 0.5384 0.055 Uiso 1 1 calc R . .
C24 C -0.3922(5) 0.8260(4) 0.6879(5) 0.0416(13) Uani 1 1 d . . .
C25 C -0.3565(7) 0.7729(6) 0.8491(5) 0.0590(17) Uani 1 1 d . . .
H25 H -0.3682 0.7473 0.9198 0.071 Uiso 1 1 calc R . .
C26 C -0.2570(7) 0.8006(6) 0.7901(5) 0.0565(17) Uani 1 1 d . . .
H26 H -0.1863 0.7978 0.8118 0.068 Uiso 1 1 calc R . .
C27 C -0.5585(6) 0.7681(6) 0.8214(6) 0.0624(18) Uani 1 1 d . . .
H27A H -0.6095 0.8059 0.7635 0.075 Uiso 1 1 calc R . .
H27B H -0.6039 0.8006 0.8704 0.075 Uiso 1 1 calc R . .
C28 C -0.5416(10) 0.6459(8) 0.8692(10) 0.129(5) Uani 1 1 d . . .
H28A H -0.4921 0.6124 0.8225 0.193 Uiso 1 1 calc R . .
H28B H -0.6230 0.6363 0.8855 0.193 Uiso 1 1 calc R . .
H28C H -0.4988 0.6095 0.9306 0.193 Uiso 1 1 calc R . .
P1 P 0.05165(16) 0.94602(16) 0.73463(15) 0.0582(5) Uani 1 1 d . . .
F1 F 0.1565(14) 0.8289(10) 0.7464(11) 0.136(5) Uani 0.561(15) 1 d PU A 1
F2 F 0.1086(14) 0.9538(16) 0.8154(11) 0.125(5) Uani 0.561(15) 1 d PU A 1
F3 F 0.1356(16) 1.0121(13) 0.6459(11) 0.109(5) Uani 0.561(15) 1 d PU A 1
F4 F -0.0400(14) 1.0662(10) 0.7160(12) 0.132(5) Uani 0.561(15) 1 d PU A 1
F5 F 0.0021(15) 0.9484(19) 0.6420(13) 0.147(6) Uani 0.561(15) 1 d PU A 1
F6 F -0.0359(14) 0.8854(13) 0.8240(11) 0.120(5) Uani 0.561(15) 1 d PU A 1
F1' F 0.0647(19) 0.8526(14) 0.7039(13) 0.111(6) Uani 0.439(15) 1 d PU A 2
F2' F 0.1203(17) 0.8736(19) 0.8328(13) 0.133(7) Uani 0.439(15) 1 d PU A 2
F3' F 0.1809(11) 0.9597(13) 0.6733(12) 0.075(4) Uani 0.439(15) 1 d PU A 2
F4' F 0.021(2) 1.0494(15) 0.7651(16) 0.123(6) Uani 0.439(15) 1 d PU A 2
F5' F -0.0202(19) 1.0309(19) 0.6382(16) 0.152(8) Uani 0.439(15) 1 d PU A 2
F6' F -0.0829(14) 0.9435(17) 0.7822(14) 0.110(5) Uani 0.439(15) 1 d PU A 2
S1 S 0.6760(2) 1.0409(2) 0.96384(17) 0.0860(6) Uani 1 1 d . . .
O3 O 0.5827(5) 1.0665(5) 1.0459(5) 0.0918(18) Uani 1 1 d . . .
C29 C 0.7192(8) 0.8933(9) 1.0034(9) 0.102(3) Uani 1 1 d . . .
H29A H 0.7281 0.8552 1.0757 0.154 Uiso 1 1 calc R . .
H29B H 0.7982 0.8667 0.9680 0.154 Uiso 1 1 calc R . .
H29C H 0.6547 0.8775 0.9881 0.154 Uiso 1 1 calc R . .
C30 C 0.8221(9) 1.0398(10) 0.9859(9) 0.119(4) Uani 1 1 d . . .
H30A H 0.8287 1.1143 0.9475 0.178 Uiso 1 1 calc R . .
H30B H 0.8918 0.9865 0.9646 0.178 Uiso 1 1 calc R . .
H30C H 0.8241 1.0180 1.0574 0.178 Uiso 1 1 calc R . .
C31 C 0.121(2) 0.561(3) 0.888(2) 0.192(16) Uani 0.50 1 d PD . .
H31A H 0.0784 0.5344 0.9548 0.288 Uiso 0.50 1 calc PR . .
H31B H 0.0586 0.6122 0.8385 0.288 Uiso 0.50 1 calc PR . .
H31C H 0.1733 0.5992 0.8868 0.288 Uiso 0.50 1 calc PR . .
C32 C 0.2016(19) 0.460(2) 0.862(2) 0.176(16) Uani 0.50 1 d PD . .
H32A H 0.1673 0.3985 0.8991 0.212 Uiso 0.50 1 calc PR . .
H32B H 0.2031 0.4819 0.7893 0.212 Uiso 0.50 1 calc PR . .
O4 O 0.3209(14) 0.4263(12) 0.8887(13) 0.102(4) Uani 0.50 1 d PD . .
C33 C 0.381(2) 0.3900(19) 0.8123(13) 0.143(12) Uani 0.50 1 d PD . .
H33A H 0.3661 0.4518 0.7448 0.172 Uiso 0.50 1 calc PR . .
H33B H 0.3557 0.3297 0.8173 0.172 Uiso 0.50 1 calc PR . .
C34 C 0.516(3) 0.3474(19) 0.8389(17) 0.193(18) Uani 0.50 1 d PD . .
H34A H 0.5519 0.4070 0.8008 0.290 Uiso 0.50 1 calc PR . .
H34B H 0.5649 0.2836 0.8222 0.290 Uiso 0.50 1 calc PR . .
H34C H 0.5172 0.3246 0.9108 0.290 Uiso 0.50 1 calc PR . .

loop_
_atom_site_aniso_label
_atom_site_aniso_U_11
_atom_site_aniso_U_22
_atom_site_aniso_U_33
_atom_site_aniso_U_23
_atom_site_aniso_U_13
_atom_site_aniso_U_12
Ag1 0.0404(3) 0.0450(3) 0.0464(3) -0.0209(2) -0.00454(19) -0.01018(19)
O1 0.044(2) 0.035(2) 0.082(3) -0.029(2) -0.020(2) 0.0019(17)
O2 0.0322(19) 0.0321(19) 0.066(3) -0.0229(19) -0.0094(18) -0.0033(16)
N1 0.032(2) 0.048(3) 0.060(3) -0.025(2) -0.001(2) -0.010(2)
N2 0.033(2) 0.035(2) 0.050(3) -0.018(2) -0.004(2) -0.004(2)
N3 0.040(3) 0.038(3) 0.057(3) -0.026(2) -0.001(2) -0.012(2)
N4 0.048(3) 0.046(3) 0.046(3) -0.021(2) -0.001(2) -0.015(2)
C1 0.079(5) 0.070(5) 0.085(6) -0.010(4) -0.001(5) -0.030(4)
C2 0.042(3) 0.070(5) 0.065(5) -0.023(4) 0.004(3) -0.020(3)
C3 0.034(3) 0.031(3) 0.048(3) -0.017(2) -0.004(2) -0.005(2)
C4 0.050(4) 0.069(4) 0.047(4) -0.028(3) -0.013(3) -0.010(3)
C5 0.043(4) 0.075(5) 0.067(5) -0.034(4) -0.014(3) -0.016(3)
C6 0.038(3) 0.035(3) 0.057(4) -0.022(3) -0.002(3) -0.008(2)
C7 0.036(3) 0.035(3) 0.068(4) -0.024(3) -0.009(3) -0.007(2)
C8 0.035(3) 0.036(3) 0.063(4) -0.022(3) -0.010(3) -0.004(2)
C9 0.036(3) 0.042(3) 0.068(4) -0.029(3) -0.006(3) -0.009(3)
C10 0.042(3) 0.050(4) 0.090(6) -0.034(4) 0.008(3) -0.009(3)
C11 0.061(4) 0.067(5) 0.090(6) -0.039(4) 0.027(4) -0.020(4)
C12 0.062(4) 0.062(4) 0.077(5) -0.029(4) 0.013(4) -0.021(4)
C13 0.048(4) 0.048(4) 0.059(4) -0.022(3) -0.004(3) -0.014(3)
C14 0.031(3) 0.035(3) 0.058(4) -0.023(3) -0.007(3) -0.006(2)
C15 0.035(3) 0.030(3) 0.059(4) -0.022(3) -0.010(3) -0.005(2)
C16 0.036(3) 0.039(3) 0.060(4) -0.025(3) -0.005(3) -0.007(2)
C17 0.048(4) 0.044(3) 0.072(5) -0.024(3) 0.009(3) -0.010(3)
C18 0.063(4) 0.062(5) 0.078(6) -0.025(4) 0.021(4) -0.017(4)
C19 0.080(5) 0.053(4) 0.071(5) -0.011(4) 0.015(4) -0.024(4)
C20 0.062(4) 0.037(3) 0.075(5) -0.015(3) -0.008(4) -0.006(3)
C21 0.046(3) 0.041(3) 0.059(4) -0.024(3) -0.010(3) -0.013(3)
C22 0.037(3) 0.039(3) 0.071(4) -0.028(3) -0.005(3) -0.015(3)
C23 0.042(3) 0.031(3) 0.064(4) -0.023(3) 0.003(3) -0.011(2)
C24 0.037(3) 0.031(3) 0.058(4) -0.022(3) -0.004(3) -0.007(2)
C25 0.069(4) 0.067(4) 0.045(4) -0.026(3) 0.000(3) -0.025(4)
C26 0.060(4) 0.061(4) 0.056(4) -0.028(3) -0.015(3) -0.017(3)
C27 0.052(4) 0.065(4) 0.060(4) -0.025(3) 0.013(3) -0.021(3)
C28 0.096(7) 0.087(7) 0.171(12) -0.013(7) -0.007(7) -0.051(6)
P1 0.0450(9) 0.0689(12) 0.0691(12) -0.0297(10) 0.0002(8) -0.0282(9)
F1 0.121(8) 0.099(7) 0.155(9) -0.063(6) 0.005(7) -0.002(6)
F2 0.140(8) 0.154(9) 0.110(7) -0.072(7) -0.025(6) -0.047(7)
F3 0.125(9) 0.115(8) 0.094(7) -0.032(6) 0.011(6) -0.071(7)
F4 0.128(8) 0.097(7) 0.139(9) -0.054(6) -0.028(7) 0.009(6)
F5 0.149(9) 0.184(11) 0.160(9) -0.084(8) -0.057(6) -0.063(7)
F6 0.110(8) 0.120(8) 0.117(8) -0.034(6) 0.045(6) -0.073(6)
F1' 0.136(10) 0.104(8) 0.130(9) -0.071(7) 0.017(7) -0.062(7)
F2' 0.146(10) 0.146(11) 0.103(9) -0.034(7) -0.049(7) -0.044(8)
F3' 0.041(5) 0.094(8) 0.094(8) -0.042(6) 0.009(5) -0.032(5)
F4' 0.143(10) 0.105(9) 0.146(10) -0.069(7) 0.015(8) -0.060(7)
F5' 0.151(10) 0.142(11) 0.131(10) -0.029(8) -0.050(8) -0.029(8)
F6' 0.075(7) 0.129(10) 0.130(10) -0.047(7) 0.006(6) -0.053(7)
S1 0.0876(15) 0.1089(17) 0.0674(14) -0.0417(13) -0.0039(11) -0.0330(13)
O3 0.080(4) 0.115(5) 0.087(4) -0.060(4) 0.010(3) -0.025(3)
C29 0.070(5) 0.128(8) 0.154(10) -0.102(8) -0.005(6) -0.025(5)
C30 0.095(7) 0.159(10) 0.154(11) -0.102(9) 0.020(7) -0.064(7)
C31 0.12(2) 0.32(5) 0.16(3) -0.08(3) -0.03(2) -0.10(3)
C32 0.30(5) 0.19(3) 0.14(3) -0.07(2) -0.03(3) -0.16(4)
O4 0.102(10) 0.103(9) 0.115(11) -0.061(9) -0.032(9) -0.015(8)
C33 0.21(3) 0.11(2) 0.075(16) 0.031(14) -0.056(19) -0.08(2)
C34 0.35(5) 0.077(15) 0.068(15) -0.004(12) 0.07(2) -0.07(2)

loop_
_atom_type_symbol
_atom_type_description
_atom_type_scat_dispersion_real
_atom_type_scat_dispersion_imag
_atom_type_scat_source
C C 0.0033 0.0016 'International Tables Vol C Tables 4.2.6.8 and 6.1.1.4'
H H 0.0000 0.0000 'International Tables Vol C Tables 4.2.6.8 and 6.1.1.4'
N N 0.0061 0.0033 'International Tables Vol C Tables 4.2.6.8 and 6.1.1.4'
O O 0.0106 0.0060 'International Tables Vol C Tables 4.2.6.8 and 6.1.1.4'
F F 0.0171 0.0103 'International Tables Vol C Tables 4.2.6.8 and 6.1.1.4'
S S 0.1246 0.1234 'International Tables Vol C Tables 4.2.6.8 and 6.1.1.4'
P P 0.1023 0.0942 'International Tables Vol C Tables 4.2.6.8 and 6.1.1.4'
Ag Ag -0.8971 1.1015 'International Tables Vol C Tables 4.2.6.8 and 6.1.1.4'

loop_
_geom_angle_atom_site_label_1
_geom_angle_atom_site_label_2
_geom_angle_atom_site_label_3
_geom_angle
_geom_angle_site_symmetry_3
C3 Ag1 C24 176.0(2) 2_566
C8 O1 C7 113.6(4) .
C15 O2 C22 113.0(4) .
C3 N1 C5 111.4(5) .
C3 N1 C2 124.5(5) .
C5 N1 C2 124.1(5) .
C3 N2 C4 111.4(5) .
C3 N2 C6 125.3(5) .
C4 N2 C6 123.2(5) .
C24 N3 C26 110.6(5) .
C24 N3 C23 124.4(5) .
C26 N3 C23 125.0(5) .
C24 N4 C25 111.4(5) .
C24 N4 C27 123.6(5) .
C25 N4 C27 125.0(6) .
C2 C1 H1A 109.5 .
C2 C1 H1B 109.5 .
H1A C1 H1B 109.5 .
C2 C1 H1C 109.5 .
H1A C1 H1C 109.5 .
H1B C1 H1C 109.5 .
N1 C2 C1 112.6(6) .
N1 C2 H2A 109.1 .
C1 C2 H2A 109.1 .
N1 C2 H2B 109.1 .
C1 C2 H2B 109.1 .
H2A C2 H2B 107.8 .
N1 C3 N2 104.6(5) .
N1 C3 Ag1 128.6(4) .
N2 C3 Ag1 126.7(4) .
C5 C4 N2 106.2(6) .
C5 C4 H4 126.9 .
N2 C4 H4 126.9 .
C4 C5 N1 106.3(5) .
C4 C5 H5 126.9 .
N1 C5 H5 126.9 .
N2 C6 C7 112.1(4) .
N2 C6 H6A 109.2 .
C7 C6 H6A 109.2 .
N2 C6 H6B 109.2 .
C7 C6 H6B 109.2 .
H6A C6 H6B 107.9 .
O1 C7 C6 106.8(5) .
O1 C7 H7A 110.4 .
C6 C7 H7A 110.4 .
O1 C7 H7B 110.4 .
C6 C7 H7B 110.4 .
H7A C7 H7B 108.6 .
C9 C8 C21 122.0(5) .
C9 C8 O1 119.6(5) .
C21 C8 O1 118.3(5) .
C8 C9 C10 123.2(5) .
C8 C9 C14 119.2(5) .
C10 C9 C14 117.6(6) .
C11 C10 C9 121.0(6) .
C11 C10 H10 119.5 .
C9 C10 H10 119.5 .
C10 C11 C12 121.0(7) .
C10 C11 H11 119.5 .
C12 C11 H11 119.5 .
C13 C12 C11 120.8(7) .
C13 C12 H12 119.6 .
C11 C12 H12 119.6 .
C12 C13 C14 120.7(6) .
C12 C13 H13 119.7 .
C14 C13 H13 119.7 .
C15 C14 C13 123.0(5) .
C15 C14 C9 118.4(5) .
C13 C14 C9 118.6(5) .
C14 C15 O2 119.9(5) .
C14 C15 C16 122.5(5) .
O2 C15 C16 117.6(5) .
C15 C16 C17 122.6(5) .
C15 C16 C21 118.5(5) .
C17 C16 C21 118.9(6) .
C18 C17 C16 120.5(6) .
C18 C17 H17 119.8 .
C16 C17 H17 119.8 .
C17 C18 C19 121.1(7) .
C17 C18 H18 119.4 .
C19 C18 H18 119.4 .
C20 C19 C18 120.7(7) .
C20 C19 H19 119.6 .
C18 C19 H19 119.6 .
C19 C20 C21 120.3(6) .
C19 C20 H20 119.9 .
C21 C20 H20 119.9 .
C8 C21 C16 119.2(6) .
C8 C21 C20 122.4(5) .
C16 C21 C20 118.5(6) .
O2 C22 C23 108.3(4) .
O2 C22 H22A 110.0 .
C23 C22 H22A 110.0 .
O2 C22 H22B 110.0 .
C23 C22 H22B 110.0 .
H22A C22 H22B 108.4 .
N3 C23 C22 111.1(5) .
N3 C23 H23A 109.4 .
C22 C23 H23A 109.4 .
N3 C23 H23B 109.4 .
C22 C23 H23B 109.4 .
H23A C23 H23B 108.0 .
N4 C24 N3 104.0(5) .
N4 C24 Ag1 129.7(4) 2_566
N3 C24 Ag1 126.2(4) 2_566
C26 C25 N4 107.6(6) .
C26 C25 H25 126.2 .
N4 C25 H25 126.2 .
C25 C26 N3 106.3(6) .
C25 C26 H26 126.8 .
N3 C26 H26 126.8 .
N4 C27 C28 112.2(6) .
N4 C27 H27A 109.2 .
C28 C27 H27A 109.2 .
N4 C27 H27B 109.2 .
C28 C27 H27B 109.2 .
H27A C27 H27B 107.9 .
C27 C28 H28A 109.5 .
C27 C28 H28B 109.5 .
H28A C28 H28B 109.5 .
C27 C28 H28C 109.5 .
H28A C28 H28C 109.5 .
H28B C28 H28C 109.5 .
F2' P1 F1' 99.7(11) .
F2' P1 F4 119.6(10) .
F1' P1 F4 136.2(10) .
F2' P1 F5' 173.3(13) .
F1' P1 F5' 87.0(11) .
F4 P1 F5' 54.1(9) .
F2' P1 F6' 98.0(10) .
F1' P1 F6' 87.8(9) .
F4 P1 F6' 69.5(9) .
F5' P1 F6' 82.1(11) .
F2' P1 F2 37.5(7) .
F1' P1 F2 136.1(10) .
F4 P1 F2 86.7(8) .
F5' P1 F2 136.0(12) .
F6' P1 F2 104.2(9) .
F2' P1 F1 61.4(9) .
F1' P1 F1 46.3(7) .
F4 P1 F1 173.8(8) .
F5' P1 F1 124.6(11) .
F6' P1 F1 116.6(8) .
F2 P1 F1 92.0(8) .
F2' P1 F6 69.9(9) .
F1' P1 F6 80.7(8) .
F4 P1 F6 94.6(8) .
F5' P1 F6 111.4(10) .
F6' P1 F6 30.7(6) .
F2 P1 F6 88.6(8) .
F1 P1 F6 91.4(7) .
F2' P1 F3' 89.1(9) .
F1' P1 F3' 92.0(8) .
F4 P1 F3' 106.2(8) .
F5' P1 F3' 90.8(10) .
F6' P1 F3' 172.9(8) .
F2 P1 F3' 80.9(8) .
F1 P1 F3' 67.7(7) .
F6 P1 F3' 156.0(7) .
F2' P1 F3 110.6(9) .
F1' P1 F3 101.8(8) .
F4 P1 F3 82.8(8) .
F5' P1 F3 67.7(9) .
F6' P1 F3 147.5(8) .
F2 P1 F3 90.4(8) .
F1 P1 F3 91.2(8) .
F6 P1 F3 177.3(8) .
F3' P1 F3 25.9(6) .
F2' P1 F5 147.0(12) .
F1' P1 F5 47.3(7) .
F4 P1 F5 91.3(9) .
F5' P1 F5 39.6(8) .
F6' P1 F5 81.3(9) .
F2 P1 F5 173.0(9) .
F1 P1 F5 89.2(9) .
F6 P1 F5 98.2(9) .
F3' P1 F5 93.3(8) .
F3 P1 F5 82.8(9) .
F2' P1 F4' 84.5(11) .
F1' P1 F4' 173.6(10) .
F4 P1 F4' 38.0(7) .
F5' P1 F4' 88.9(12) .
F6' P1 F4' 86.8(9) .
F2 P1 F4' 48.9(8) .
F1 P1 F4' 139.7(10) .
F6 P1 F4' 96.3(8) .
F3' P1 F4' 92.9(8) .
F3 P1 F4' 81.1(8) .
F5 P1 F4' 128.2(11) .
O3 S1 C29 105.2(4) .
O3 S1 C30 105.4(5) .
C29 S1 C30 97.1(5) .
S1 C29 H29A 109.5 .
S1 C29 H29B 109.5 .
H29A C29 H29B 109.5 .
S1 C29 H29C 109.5 .
H29A C29 H29C 109.5 .
H29B C29 H29C 109.5 .
S1 C30 H30A 109.5 .
S1 C30 H30B 109.5 .
H30A C30 H30B 109.5 .
S1 C30 H30C 109.5 .
H30A C30 H30C 109.5 .
H30B C30 H30C 109.5 .
C32 C31 H31A 109.5 .
C32 C31 H31B 109.5 .
H31A C31 H31B 109.5 .
C32 C31 H31C 109.5 .
H31A C31 H31C 109.5 .
H31B C31 H31C 109.5 .
O4 C32 C31 107.9(19) .
O4 C32 C33 42.7(11) .
C31 C32 C33 141(2) .
O4 C32 H32A 110.1 .
C31 C32 H32A 110.1 .
C33 C32 H32A 105.8 .
O4 C32 H32B 110.1 .
C31 C32 H32B 110.1 .
C33 C32 H32B 71.9 .
H32A C32 H32B 108.4 .
C32 O4 C33 95(2) .
O4 C33 C34 98.3(18) .
O4 C33 C32 42.2(10) .
C34 C33 C32 140.5(18) .
O4 C33 H33A 112.1 .
C34 C33 H33A 112.1 .
C32 C33 H33A 90.0 .
O4 C33 H33B 112.1 .
C34 C33 H33B 112.1 .
C32 C33 H33B 88.5 .
H33A C33 H33B 109.7 .
C33 C34 H34A 109.5 .
C33 C34 H34B 109.5 .
H34A C34 H34B 109.5 .
C33 C34 H34C 109.5 .
H34A C34 H34C 109.5 .
H34B C34 H34C 109.5 .

loop_
_geom_bond_atom_site_label_1
_geom_bond_atom_site_label_2
_geom_bond_distance
_geom_bond_site_symmetry_2
Ag1 C3 2.075(6) .
Ag1 C24 2.076(6) 2_566
O1 C8 1.396(6) .
O1 C7 1.437(7) .
O2 C15 1.400(6) .
O2 C22 1.426(7) .
N1 C3 1.344(7) .
N1 C5 1.387(8) .
N1 C2 1.467(8) .
N2 C3 1.360(7) .
N2 C4 1.377(7) .
N2 C6 1.454(7) .
N3 C24 1.359(7) .
N3 C26 1.384(8) .
N3 C23 1.477(8) .
N4 C24 1.352(8) .
N4 C25 1.357(8) .
N4 C27 1.462(8) .
C1 C2 1.482(10) .
C1 H1A 0.9600 .
C1 H1B 0.9600 .
C1 H1C 0.9600 .
C2 H2A 0.9700 .
C2 H2B 0.9700 .
C4 C5 1.367(9) .
C4 H4 0.9300 .
C5 H5 0.9300 .
C6 C7 1.523(7) .
C6 H6A 0.9700 .
C6 H6B 0.9700 .
C7 H7A 0.9700 .
C7 H7B 0.9700 .
C8 C9 1.393(9) .
C8 C21 1.394(8) .
C9 C10 1.430(9) .
C9 C14 1.444(8) .
C10 C11 1.344(10) .
C10 H10 0.9300 .
C11 C12 1.407(10) .
C11 H11 0.9300 .
C12 C13 1.349(9) .
C12 H12 0.9300 .
C13 C14 1.425(9) .
C13 H13 0.9300 .
C14 C15 1.382(8) .
C15 C16 1.413(8) .
C16 C17 1.416(9) .
C16 C21 1.429(8) .
C17 C18 1.347(10) .
C17 H17 0.9300 .
C18 C19 1.406(10) .
C18 H18 0.9300 .
C19 C20 1.351(10) .
C19 H19 0.9300 .
C20 C21 1.429(9) .
C20 H20 0.9300 .
C22 C23 1.515(7) .
C22 H22A 0.9700 .
C22 H22B 0.9700 .
C23 H23A 0.9700 .
C23 H23B 0.9700 .
C24 Ag1 2.076(6) 2_566
C25 C26 1.336(10) .
C25 H25 0.9300 .
C26 H26 0.9300 .
C27 C28 1.474(11) .
C27 H27A 0.9700 .
C27 H27B 0.9700 .
C28 H28A 0.9600 .
C28 H28B 0.9600 .
C28 H28C 0.9600 .
P1 F2' 1.525(15) .
P1 F1' 1.529(13) .
P1 F4 1.529(12) .
P1 F5' 1.536(17) .
P1 F6' 1.548(14) .
P1 F2 1.566(12) .
P1 F1 1.568(11) .
P1 F6 1.577(10) .
P1 F3' 1.579(12) .
P1 F3 1.579(12) .
P1 F5 1.596(12) .
P1 F4' 1.608(15) .
S1 O3 1.490(6) .
S1 C29 1.763(10) .
S1 C30 1.791(10) .
C29 H29A 0.9600 .
C29 H29B 0.9600 .
C29 H29C 0.9600 .
C30 H30A 0.9600 .
C30 H30B 0.9600 .
C30 H30C 0.9600 .
C31 C32 1.517(10) .
C31 H31A 0.9600 .
C31 H31B 0.9600 .
C31 H31C 0.9600 .
C32 O4 1.361(10) .
C32 C33 2.02(3) .
C32 H32A 0.9700 .
C32 H32B 0.9700 .
O4 C33 1.376(10) .
C33 C34 1.517(10) .
C33 H33A 0.9700 .
C33 H33B 0.9700 .
C34 H34A 0.9600 .
C34 H34B 0.9600 .
C34 H34C 0.9600 .

loop_
_geom_torsion_atom_site_label_1
_geom_torsion_atom_site_label_2
_geom_torsion_atom_site_label_3
_geom_torsion_atom_site_label_4
_geom_torsion
_geom_torsion_site_symmetry_1
_geom_torsion_site_symmetry_4
C3 N1 C2 C1 86.3(8) . .
C5 N1 C2 C1 -92.0(8) . .
C5 N1 C3 N2 0.8(6) . .
C2 N1 C3 N2 -177.6(5) . .
C5 N1 C3 Ag1 178.3(4) . .
C2 N1 C3 Ag1 -0.1(8) . .
C4 N2 C3 N1 -1.1(6) . .
C6 N2 C3 N1 177.5(5) . .
C4 N2 C3 Ag1 -178.7(4) . .
C6 N2 C3 Ag1 -0.1(7) . .
C24 Ag1 C3 N1 -97(3) 2_566 .
C24 Ag1 C3 N2 80(3) 2_566 .
C3 N2 C4 C5 1.0(7) . .
C6 N2 C4 C5 -177.6(5) . .
N2 C4 C5 N1 -0.5(7) . .
C3 N1 C5 C4 -0.2(7) . .
C2 N1 C5 C4 178.3(6) . .
C3 N2 C6 C7 -75.0(7) . .
C4 N2 C6 C7 103.5(6) . .
C8 O1 C7 C6 174.2(5) . .
N2 C6 C7 O1 -59.2(7) . .
C7 O1 C8 C9 -82.9(7) . .
C7 O1 C8 C21 101.1(6) . .
C21 C8 C9 C10 178.7(6) . .
O1 C8 C9 C10 2.8(9) . .
C21 C8 C9 C14 -1.5(9) . .
O1 C8 C9 C14 -177.4(5) . .
C8 C9 C10 C11 175.1(7) . .
C14 C9 C10 C11 -4.7(10) . .
C9 C10 C11 C12 1.6(13) . .
C10 C11 C12 C13 2.1(13) . .
C11 C12 C13 C14 -2.3(11) . .
C12 C13 C14 C15 179.8(6) . .
C12 C13 C14 C9 -0.9(9) . .
C8 C9 C14 C15 3.8(8) . .
C10 C9 C14 C15 -176.4(6) . .
C8 C9 C14 C13 -175.5(6) . .
C10 C9 C14 C13 4.3(8) . .
C13 C14 C15 O2 -4.6(8) . .
C9 C14 C15 O2 176.1(5) . .
C13 C14 C15 C16 175.3(6) . .
C9 C14 C15 C16 -4.0(8) . .
C22 O2 C15 C14 -80.3(7) . .
C22 O2 C15 C16 99.8(6) . .
C14 C15 C16 C17 -179.2(6) . .
O2 C15 C16 C17 0.6(8) . .
C14 C15 C16 C21 1.9(8) . .
O2 C15 C16 C21 -178.3(5) . .
C15 C16 C17 C18 -179.5(7) . .
C21 C16 C17 C18 -0.6(10) . .
C16 C17 C18 C19 0.7(13) . .
C17 C18 C19 C20 -1.6(14) . .
C18 C19 C20 C21 2.4(13) . .
C9 C8 C21 C16 -0.7(9) . .
O1 C8 C21 C16 175.3(5) . .
C9 C8 C21 C20 179.6(6) . .
O1 C8 C21 C20 -4.5(9) . .
C15 C16 C21 C8 0.5(8) . .
C17 C16 C21 C8 -178.4(6) . .
C15 C16 C21 C20 -179.7(6) . .
C17 C16 C21 C20 1.3(9) . .
C19 C20 C21 C8 177.5(7) . .
C19 C20 C21 C16 -2.2(10) . .
C15 O2 C22 C23 -161.7(5) . .
C24 N3 C23 C22 -106.6(6) . .
C26 N3 C23 C22 70.3(7) . .
O2 C22 C23 N3 69.9(6) . .
C25 N4 C24 N3 -0.9(6) . .
C27 N4 C24 N3 179.7(5) . .
C25 N4 C24 Ag1 175.0(4) . 2_566
C27 N4 C24 Ag1 -4.4(8) . 2_566
C26 N3 C24 N4 1.0(6) . .
C23 N3 C24 N4 178.4(5) . .
C26 N3 C24 Ag1 -175.1(4) . 2_566
C23 N3 C24 Ag1 2.2(7) . 2_566
C24 N4 C25 C26 0.5(7) . .
C27 N4 C25 C26 179.9(6) . .
N4 C25 C26 N3 0.2(7) . .
C24 N3 C26 C25 -0.8(7) . .
C23 N3 C26 C25 -178.1(5) . .
C24 N4 C27 C28 104.0(9) . .
C25 N4 C27 C28 -75.4(10) . .
C31 C32 O4 C33 -148(3) . .
C32 O4 C33 C34 -178.6(19) . .
C31 C32 C33 O4 53(3) . .
O4 C32 C33 C34 2(3) . .
C31 C32 C33 C34 55(5) . .
